data_1558760
loop_
_publ_author_name
'He\&s, Merlin'
'Stennett, Thomas'
'Fantuzzi, Felipe'
'Bertermann, R\"udiger'
'Schock, Marvin'
'Sch\"afer, Marius'
'Thiess, Torsten'
'Braunschweig, Holger'

_publ_section_title
;
 Diverse Ring-Opening Reactions of Rhodium \h4-Azaborete Complexes
;
_journal_name_full 'Chemical Science'
_journal_paper_doi 10.1039/D0SC02283G
_journal_year 2020
_chemical_formula_moiety 'C21 H28 B N'
_chemical_formula_sum 'C21 H28 B N'
_chemical_formula_weight 305.25
_space_group_crystal_system monoclinic
_space_group_IT_number 14
_space_group_name_Hall '-P 2ybc'
_space_group_name_H-M_alt 'P 1 21/c 1'
_atom_sites_solution_hydrogens geom
_atom_sites_solution_primary dual
_atom_sites_solution_secondary difmap
_audit_creation_method SHELXL-2018/3
_audit_update_record
;
2020-04-15 deposited with the CCDC.	2020-07-23 downloaded from the CCDC.
;
_cell_angle_alpha 90
_cell_angle_beta 110.285(5)
_cell_angle_gamma 90
_cell_formula_units_Z 4
_cell_length_a 16.329(5)
_cell_length_b 9.070(3)
_cell_length_c 13.365(3)
_cell_measurement_reflns_used 9847
_cell_measurement_temperature 100(2)
_cell_measurement_theta_max 26.73
_cell_measurement_theta_min 2.61
_cell_volume 1856.6(9)
_computing_cell_refinement 'Saint+ ver. V8.40A (Bruker AXS)'
_computing_data_collection 'APEX2 ver. 2014.9 (Bruker AXS)'
_computing_data_reduction 'Saint+ ver. V8.40A (Bruker AXS)'
_computing_molecular_graphics 'ShelXLe (Huebschle et all, 2011)'
_computing_publication_material 'SHELXL-2018/3 (Sheldrick, 2018)'
_computing_structure_refinement 'SHELXL-2018/3 (Sheldrick, 2018)'
_computing_structure_solution 'SHELXT (Sheldrick, 2014)'
_diffrn_ambient_temperature 100(2)
_diffrn_detector 'CMOS area detector (Photon II)'
_diffrn_detector_area_resol_mean 7.5
_diffrn_measured_fraction_theta_full 0.998
_diffrn_measured_fraction_theta_max 0.998
_diffrn_measurement_device_type 'Bruker D8 Quest'
_diffrn_measurement_method '\f and \w scans'
_diffrn_radiation_monochromator 'multi-layer mirror'
_diffrn_radiation_type MoK\a
_diffrn_radiation_wavelength 0.71073
_diffrn_reflns_av_R_equivalents 0.0380
_diffrn_reflns_av_unetI/netI 0.0141
_diffrn_reflns_Laue_measured_fraction_full 0.998
_diffrn_reflns_Laue_measured_fraction_max 0.998
_diffrn_reflns_limit_h_max 20
_diffrn_reflns_limit_h_min -20
_diffrn_reflns_limit_k_max 11
_diffrn_reflns_limit_k_min -11
_diffrn_reflns_limit_l_max 15
_diffrn_reflns_limit_l_min -16
_diffrn_reflns_number 59423
_diffrn_reflns_point_group_measured_fraction_full 0.998
_diffrn_reflns_point_group_measured_fraction_max 0.998
_diffrn_reflns_theta_full 26.000
_diffrn_reflns_theta_max 26.372
_diffrn_reflns_theta_min 1.329
_diffrn_source 'microfocus sealed tube (Incoatec ImS)'
_exptl_absorpt_coefficient_mu 0.061
_exptl_absorpt_correction_T_max 0.7454
_exptl_absorpt_correction_T_min 0.6770
_exptl_absorpt_correction_type multi-scan
_exptl_absorpt_process_details 'SadAbs 2016/2 (Bruker AXS)'
_exptl_crystal_colour colourless
_exptl_crystal_density_diffrn 1.092
_exptl_crystal_description plate
_exptl_crystal_F_000 664
_exptl_crystal_size_max 0.412
_exptl_crystal_size_mid 0.224
_exptl_crystal_size_min 0.106
_refine_diff_density_max 0.369
_refine_diff_density_min -0.253
_refine_diff_density_rms 0.044
_refine_ls_extinction_method none
_refine_ls_goodness_of_fit_ref 1.022
_refine_ls_hydrogen_treatment constr
_refine_ls_matrix_type full
_refine_ls_number_parameters 216
_refine_ls_number_reflns 3811
_refine_ls_number_restraints 0
_refine_ls_restrained_S_all 1.022
_refine_ls_R_factor_all 0.0497
_refine_ls_R_factor_gt 0.0451
_refine_ls_shift/su_max 0.000
_refine_ls_shift/su_mean 0.000
_refine_ls_structure_factor_coef Fsqd
_refine_ls_weighting_details 'w=1/[\s^2^(Fo^2^)+(0.0653P)^2^+0.9922P] where P=(Fo^2^+2Fc^2^)/3'
_refine_ls_weighting_scheme calc
_refine_ls_wR_factor_gt 0.1197
_refine_ls_wR_factor_ref 0.1248
_reflns_Friedel_coverage 0.000
_reflns_number_gt 3446
_reflns_number_total 3811
_reflns_threshold_expression 'I > 2\s(I)'
_cod_data_source_file d0sc02283g2.cif
_cod_data_source_block test_a_CCDC9
_cod_original_cell_volume 1856.8(8)
_cod_original_sg_symbol_H-M 'P 21/c'
_cod_database_code 1558760
_shelx_shelxl_version_number 2018/3
_shelx_space_group_comment
;
The symmetry employed for this shelxl refinement is uniquely defined
by the following loop, which should always be used as a source of
symmetry information in preference to the above space-group names.
They are only intended as comments.
;
_shelx_estimated_absorpt_t_min 0.975
_shelx_estimated_absorpt_t_max 0.994

loop_
_space_group_symop_operation_xyz
'x, y, z'
'-x, y+1/2, -z+1/2'
'-x, -y, -z'
'x, -y-1/2, z-1/2'

loop_
_atom_site_label
_atom_site_type_symbol
_atom_site_fract_x
_atom_site_fract_y
_atom_site_fract_z
_atom_site_U_iso_or_equiv
_atom_site_adp_type
_atom_site_occupancy
_atom_site_site_symmetry_order
_atom_site_calc_flag
_atom_site_refinement_flags_posn
_atom_site_refinement_flags_adp
_atom_site_refinement_flags_occupancy
_atom_site_disorder_assembly
_atom_site_disorder_group
N1 N 0.72931(7) 0.51985(11) 0.60508(8) 0.0169(2) Uani 1 1 d . . . . .
C1 C 0.60641(10) 0.34378(18) 0.60442(11) 0.0327(3) Uani 1 1 d . . . . .
H1A H 0.548758 0.389704 0.573709 0.049 Uiso 1 1 calc R U . . .
H1B H 0.629043 0.360183 0.681682 0.049 Uiso 1 1 calc R U . . .
H1C H 0.601462 0.237631 0.589867 0.049 Uiso 1 1 calc R U . . .
B1 B 0.77238(9) 0.60166(15) 0.54325(11) 0.0173(3) Uani 1 1 d . . . . .
C2 C 0.65680(8) 0.36645(13) 0.45202(10) 0.0190(3) Uani 1 1 d . . . . .
C4 C 0.76304(8) 0.53917(14) 0.43443(10) 0.0197(3) Uani 1 1 d . . . . .
H4 H 0.796062 0.579639 0.394884 0.024 Uiso 1 1 calc R U . . .
C3 C 0.70770(8) 0.42593(14) 0.39392(10) 0.0196(3) Uani 1 1 d . . . . .
H3 H 0.702680 0.385763 0.326402 0.024 Uiso 1 1 calc R U . . .
C6 C 0.53884(9) 0.16842(15) 0.35129(11) 0.0243(3) Uani 1 1 d . . . . .
C5 C 0.59187(8) 0.25775(14) 0.39934(10) 0.0213(3) Uani 1 1 d . . . . .
C7 C 0.47485(10) 0.05789(18) 0.29320(13) 0.0346(4) Uani 1 1 d . . . . .
H7A H 0.428526 0.105520 0.234680 0.052 Uiso 1 1 calc R U . . .
H7B H 0.449493 0.011103 0.341818 0.052 Uiso 1 1 calc R U . . .
H7C H 0.503647 -0.017060 0.264155 0.052 Uiso 1 1 calc R U . . .
C8 C 0.66821(8) 0.41150(14) 0.55495(10) 0.0193(3) Uani 1 1 d . . . . .
C9 C 0.75430(8) 0.53574(14) 0.72605(9) 0.0186(3) Uani 1 1 d . . . . .
C10 C 0.79097(9) 0.38566(15) 0.77551(10) 0.0250(3) Uani 1 1 d . . . . .
H10A H 0.748515 0.307928 0.742489 0.038 Uiso 1 1 calc R U . . .
H10B H 0.802090 0.388074 0.852415 0.038 Uiso 1 1 calc R U . . .
H10C H 0.845638 0.365515 0.763100 0.038 Uiso 1 1 calc R U . . .
C11 C 0.67696(9) 0.59158(16) 0.75792(11) 0.0256(3) Uani 1 1 d . . . . .
H11A H 0.626669 0.611800 0.693418 0.038 Uiso 1 1 calc R U . . .
H11B H 0.694113 0.682171 0.799979 0.038 Uiso 1 1 calc R U . . .
H11C H 0.661246 0.516051 0.800504 0.038 Uiso 1 1 calc R U . . .
C12 C 0.82926(8) 0.64445(15) 0.77351(10) 0.0217(3) Uani 1 1 d . . . . .
H12A H 0.878735 0.616277 0.752072 0.033 Uiso 1 1 calc R U . . .
H12B H 0.847255 0.642802 0.851487 0.033 Uiso 1 1 calc R U . . .
H12C H 0.809882 0.743980 0.747404 0.033 Uiso 1 1 calc R U . . .
C13 C 0.81782(8) 0.75814(13) 0.56981(9) 0.0172(3) Uani 1 1 d . . . . .
C14 C 0.76421(8) 0.88321(14) 0.55866(10) 0.0199(3) Uani 1 1 d . . . . .
C15 C 0.80000(9) 1.02446(14) 0.56759(10) 0.0212(3) Uani 1 1 d . . . . .
H15 H 0.762976 1.107607 0.560139 0.025 Uiso 1 1 calc R U . . .
C16 C 0.88851(9) 1.04654(14) 0.58713(10) 0.0212(3) Uani 1 1 d . . . . .
C17 C 0.94090(8) 0.92258(14) 0.59606(10) 0.0203(3) Uani 1 1 d . . . . .
H17 H 1.001338 0.935570 0.608309 0.024 Uiso 1 1 calc R U . . .
C18 C 0.90723(8) 0.77970(14) 0.58753(9) 0.0181(3) Uani 1 1 d . . . . .
C19 C 0.96677(9) 0.64885(14) 0.59603(11) 0.0230(3) Uani 1 1 d . . . . .
H19A H 0.949981 0.598315 0.527027 0.035 Uiso 1 1 calc R U . . .
H19B H 0.961599 0.580535 0.650333 0.035 Uiso 1 1 calc R U . . .
H19C H 1.027294 0.682974 0.616224 0.035 Uiso 1 1 calc R U . . .
C20 C 0.66706(9) 0.86644(15) 0.53520(12) 0.0267(3) Uani 1 1 d . . . . .
H20A H 0.638706 0.962904 0.517324 0.040 Uiso 1 1 calc R U . . .
H20B H 0.657088 0.826611 0.598174 0.040 Uiso 1 1 calc R U . . .
H20C H 0.642527 0.798947 0.474930 0.040 Uiso 1 1 calc R U . . .
C21 C 0.92571(10) 1.20046(15) 0.59622(11) 0.0273(3) Uani 1 1 d . . . . .
H21A H 0.973135 1.202127 0.567109 0.041 Uiso 1 1 calc R U . . .
H21B H 0.948372 1.229970 0.671404 0.041 Uiso 1 1 calc R U . . .
H21C H 0.879741 1.269156 0.556053 0.041 Uiso 1 1 calc R U . . .

loop_
_atom_site_aniso_label
_atom_site_aniso_U_11
_atom_site_aniso_U_22
_atom_site_aniso_U_33
_atom_site_aniso_U_23
_atom_site_aniso_U_13
_atom_site_aniso_U_12
N1 0.0211(5) 0.0168(5) 0.0127(5) -0.0002(4) 0.0057(4) -0.0005(4)
C1 0.0379(8) 0.0387(8) 0.0235(7) -0.0050(6) 0.0130(6) -0.0186(7)
B1 0.0189(6) 0.0167(6) 0.0160(6) 0.0017(5) 0.0058(5) 0.0022(5)
C2 0.0216(6) 0.0156(6) 0.0173(6) 0.0003(5) 0.0036(5) 0.0018(5)
C4 0.0245(6) 0.0196(6) 0.0168(6) 0.0026(5) 0.0093(5) 0.0021(5)
C3 0.0248(6) 0.0194(6) 0.0135(5) -0.0007(5) 0.0052(5) 0.0053(5)
C6 0.0241(6) 0.0237(7) 0.0244(6) -0.0043(5) 0.0075(5) 0.0008(5)
C5 0.0246(6) 0.0189(6) 0.0189(6) 0.0000(5) 0.0057(5) 0.0028(5)
C7 0.0257(7) 0.0355(8) 0.0423(9) -0.0176(7) 0.0115(6) -0.0072(6)
C8 0.0220(6) 0.0171(6) 0.0181(6) 0.0014(5) 0.0059(5) -0.0008(5)
C9 0.0231(6) 0.0210(6) 0.0127(6) -0.0003(5) 0.0075(5) -0.0015(5)
C10 0.0333(7) 0.0238(7) 0.0166(6) 0.0034(5) 0.0069(5) -0.0009(5)
C11 0.0272(7) 0.0313(7) 0.0215(6) -0.0039(5) 0.0126(5) -0.0017(5)
C12 0.0259(6) 0.0257(7) 0.0132(6) -0.0018(5) 0.0063(5) -0.0040(5)
C13 0.0230(6) 0.0180(6) 0.0117(5) 0.0005(4) 0.0075(4) -0.0005(5)
C14 0.0249(6) 0.0206(6) 0.0152(6) 0.0015(5) 0.0084(5) 0.0016(5)
C15 0.0293(7) 0.0175(6) 0.0177(6) 0.0013(5) 0.0092(5) 0.0043(5)
C16 0.0309(7) 0.0179(6) 0.0140(6) 0.0006(5) 0.0068(5) -0.0020(5)
C17 0.0225(6) 0.0225(6) 0.0159(6) 0.0001(5) 0.0067(5) -0.0023(5)
C18 0.0234(6) 0.0190(6) 0.0128(5) 0.0010(4) 0.0073(5) 0.0005(5)
C19 0.0239(6) 0.0210(6) 0.0264(7) 0.0003(5) 0.0116(5) 0.0012(5)
C20 0.0262(7) 0.0237(7) 0.0331(7) 0.0059(6) 0.0139(6) 0.0053(5)
C21 0.0349(7) 0.0193(7) 0.0260(7) 0.0004(5) 0.0083(6) -0.0033(5)

loop_
_atom_type_symbol
_atom_type_description
_atom_type_scat_dispersion_real
_atom_type_scat_dispersion_imag
_atom_type_scat_source
C C 0.0033 0.0016 'International Tables Vol C Tables 4.2.6.8 and 6.1.1.4'
H H 0.0000 0.0000 'International Tables Vol C Tables 4.2.6.8 and 6.1.1.4'
B B 0.0013 0.0007 'International Tables Vol C Tables 4.2.6.8 and 6.1.1.4'
N N 0.0061 0.0033 'International Tables Vol C Tables 4.2.6.8 and 6.1.1.4'

loop_
_exptl_crystal_face_index_h
_exptl_crystal_face_index_k
_exptl_crystal_face_index_l
_exptl_crystal_face_perp_dist
-1.00 2.00 2.00 0.1130
0.00 2.00 -1.00 0.1050
-2.00 1.00 2.00 0.0820
-2.00 1.00 -2.00 0.1050
-1.00 0.00 0.00 0.0130
1.00 0.00 0.00 0.0530
-1.00 0.00 1.00 0.0280
1.00 0.00 -1.00 0.2040
-2.00 -1.00 -2.00 0.1070
-2.00 -1.00 0.00 0.0660
2.00 -2.00 -1.00 0.1290
0.00 1.00 -2.00 0.1360
-1.00 -2.00 0.00 0.1040
0.00 -1.00 -1.00 0.1270
-1.00 -1.00 2.00 0.0510

loop_
_geom_angle_atom_site_label_1
_geom_angle_atom_site_label_2
_geom_angle_atom_site_label_3
_geom_angle
_geom_angle_site_symmetry_1
_geom_angle_site_symmetry_3
_geom_angle_publ_flag
C8 N1 B1 119.40(10) . . ?
C8 N1 C9 117.25(10) . . ?
B1 N1 C9 123.06(10) . . ?
C8 C1 H1A 109.5 . . ?
C8 C1 H1B 109.5 . . ?
H1A C1 H1B 109.5 . . ?
C8 C1 H1C 109.5 . . ?
H1A C1 H1C 109.5 . . ?
H1B C1 H1C 109.5 . . ?
N1 B1 C4 116.38(11) . . ?
N1 B1 C13 127.51(11) . . ?
C4 B1 C13 115.65(11) . . ?
C8 C2 C3 121.78(11) . . ?
C8 C2 C5 120.69(12) . . ?
C3 C2 C5 117.53(11) . . ?
C3 C4 B1 119.91(11) . . ?
C3 C4 H4 120.0 . . ?
B1 C4 H4 120.0 . . ?
C4 C3 C2 120.31(11) . . ?
C4 C3 H3 119.8 . . ?
C2 C3 H3 119.8 . . ?
C5 C6 C7 179.29(16) . . ?
C6 C5 C2 176.91(14) . . ?
C6 C7 H7A 109.5 . . ?
C6 C7 H7B 109.5 . . ?
H7A C7 H7B 109.5 . . ?
C6 C7 H7C 109.5 . . ?
H7A C7 H7C 109.5 . . ?
H7B C7 H7C 109.5 . . ?
C2 C8 N1 120.83(11) . . ?
C2 C8 C1 115.69(11) . . ?
N1 C8 C1 123.35(11) . . ?
C12 C9 N1 112.40(9) . . ?
C12 C9 C10 104.82(10) . . ?
N1 C9 C10 106.95(10) . . ?
C12 C9 C11 106.66(10) . . ?
N1 C9 C11 112.11(10) . . ?
C10 C9 C11 113.76(11) . . ?
C9 C10 H10A 109.5 . . ?
C9 C10 H10B 109.5 . . ?
H10A C10 H10B 109.5 . . ?
C9 C10 H10C 109.5 . . ?
H10A C10 H10C 109.5 . . ?
H10B C10 H10C 109.5 . . ?
C9 C11 H11A 109.5 . . ?
C9 C11 H11B 109.5 . . ?
H11A C11 H11B 109.5 . . ?
C9 C11 H11C 109.5 . . ?
H11A C11 H11C 109.5 . . ?
H11B C11 H11C 109.5 . . ?
C9 C12 H12A 109.5 . . ?
C9 C12 H12B 109.5 . . ?
H12A C12 H12B 109.5 . . ?
C9 C12 H12C 109.5 . . ?
H12A C12 H12C 109.5 . . ?
H12B C12 H12C 109.5 . . ?
C14 C13 C18 118.39(11) . . ?
C14 C13 B1 118.18(11) . . ?
C18 C13 B1 122.65(11) . . ?
C15 C14 C13 120.24(12) . . ?
C15 C14 C20 119.16(11) . . ?
C13 C14 C20 120.59(11) . . ?
C16 C15 C14 121.67(12) . . ?
C16 C15 H15 119.2 . . ?
C14 C15 H15 119.2 . . ?
C15 C16 C17 117.85(12) . . ?
C15 C16 C21 120.71(12) . . ?
C17 C16 C21 121.43(12) . . ?
C16 C17 C18 121.95(12) . . ?
C16 C17 H17 119.0 . . ?
C18 C17 H17 119.0 . . ?
C17 C18 C13 119.87(11) . . ?
C17 C18 C19 119.79(11) . . ?
C13 C18 C19 120.33(11) . . ?
C18 C19 H19A 109.5 . . ?
C18 C19 H19B 109.5 . . ?
H19A C19 H19B 109.5 . . ?
C18 C19 H19C 109.5 . . ?
H19A C19 H19C 109.5 . . ?
H19B C19 H19C 109.5 . . ?
C14 C20 H20A 109.5 . . ?
C14 C20 H20B 109.5 . . ?
H20A C20 H20B 109.5 . . ?
C14 C20 H20C 109.5 . . ?
H20A C20 H20C 109.5 . . ?
H20B C20 H20C 109.5 . . ?
C16 C21 H21A 109.5 . . ?
C16 C21 H21B 109.5 . . ?
H21A C21 H21B 109.5 . . ?
C16 C21 H21C 109.5 . . ?
H21A C21 H21C 109.5 . . ?
H21B C21 H21C 109.5 . . ?

loop_
_geom_bond_atom_site_label_1
_geom_bond_atom_site_label_2
_geom_bond_distance
_geom_bond_site_symmetry_2
_geom_bond_publ_flag
N1 C8 1.3953(16) . ?
N1 B1 1.4598(17) . ?
N1 C9 1.5309(15) . ?
C1 C8 1.5150(18) . ?
C1 H1A 0.9800 . ?
C1 H1B 0.9800 . ?
C1 H1C 0.9800 . ?
B1 C4 1.5186(18) . ?
B1 C13 1.5838(18) . ?
C2 C8 1.3845(18) . ?
C2 C3 1.4255(18) . ?
C2 C5 1.4403(18) . ?
C4 C3 1.3511(18) . ?
C4 H4 0.9500 . ?
C3 H3 0.9500 . ?
C6 C5 1.1972(19) . ?
C6 C7 1.4619(19) . ?
C7 H7A 0.9800 . ?
C7 H7B 0.9800 . ?
C7 H7C 0.9800 . ?
C9 C12 1.5279(17) . ?
C9 C10 1.5409(18) . ?
C9 C11 1.5511(18) . ?
C10 H10A 0.9800 . ?
C10 H10B 0.9800 . ?
C10 H10C 0.9800 . ?
C11 H11A 0.9800 . ?
C11 H11B 0.9800 . ?
C11 H11C 0.9800 . ?
C12 H12A 0.9800 . ?
C12 H12B 0.9800 . ?
C12 H12C 0.9800 . ?
C13 C14 1.4088(18) . ?
C13 C18 1.4093(17) . ?
C14 C15 1.3960(18) . ?
C14 C20 1.5144(19) . ?
C15 C16 1.3913(19) . ?
C15 H15 0.9500 . ?
C16 C17 1.3927(19) . ?
C16 C21 1.5105(18) . ?
C17 C18 1.3970(18) . ?
C17 H17 0.9500 . ?
C18 C19 1.5134(18) . ?
C19 H19A 0.9800 . ?
C19 H19B 0.9800 . ?
C19 H19C 0.9800 . ?
C20 H20A 0.9800 . ?
C20 H20B 0.9800 . ?
C20 H20C 0.9800 . ?
C21 H21A 0.9800 . ?
C21 H21B 0.9800 . ?
C21 H21C 0.9800 . ?

loop_
_geom_torsion_atom_site_label_1
_geom_torsion_atom_site_label_2
_geom_torsion_atom_site_label_3
_geom_torsion_atom_site_label_4
_geom_torsion
_geom_torsion_site_symmetry_1
_geom_torsion_site_symmetry_2
_geom_torsion_site_symmetry_3
_geom_torsion_site_symmetry_4
_geom_torsion_publ_flag
C8 N1 B1 C4 -13.62(16) . . . . ?
C9 N1 B1 C4 160.03(11) . . . . ?
C8 N1 B1 C13 158.14(12) . . . . ?
C9 N1 B1 C13 -28.20(18) . . . . ?
N1 B1 C4 C3 8.65(17) . . . . ?
C13 B1 C4 C3 -164.10(11) . . . . ?
B1 C4 C3 C2 1.12(18) . . . . ?
C8 C2 C3 C4 -6.49(19) . . . . ?
C5 C2 C3 C4 172.96(12) . . . . ?
C3 C2 C8 N1 1.29(19) . . . . ?
C5 C2 C8 N1 -178.14(11) . . . . ?
C3 C2 C8 C1 177.19(12) . . . . ?
C5 C2 C8 C1 -2.25(18) . . . . ?
B1 N1 C8 C2 9.04(17) . . . . ?
C9 N1 C8 C2 -164.98(11) . . . . ?
B1 N1 C8 C1 -166.53(13) . . . . ?
C9 N1 C8 C1 19.45(17) . . . . ?
C8 N1 C9 C12 173.12(10) . . . . ?
B1 N1 C9 C12 -0.67(16) . . . . ?
C8 N1 C9 C10 58.61(14) . . . . ?
B1 N1 C9 C10 -115.18(12) . . . . ?
C8 N1 C9 C11 -66.74(14) . . . . ?
B1 N1 C9 C11 119.48(13) . . . . ?
N1 B1 C13 C14 -71.49(16) . . . . ?
C4 B1 C13 C14 100.32(13) . . . . ?
N1 B1 C13 C18 118.75(14) . . . . ?
C4 B1 C13 C18 -69.44(15) . . . . ?
C18 C13 C14 C15 -1.46(17) . . . . ?
B1 C13 C14 C15 -171.66(11) . . . . ?
C18 C13 C14 C20 177.59(11) . . . . ?
B1 C13 C14 C20 7.39(17) . . . . ?
C13 C14 C15 C16 0.25(19) . . . . ?
C20 C14 C15 C16 -178.82(11) . . . . ?
C14 C15 C16 C17 0.96(18) . . . . ?
C14 C15 C16 C21 179.86(12) . . . . ?
C15 C16 C17 C18 -0.95(18) . . . . ?
C21 C16 C17 C18 -179.84(12) . . . . ?
C16 C17 C18 C13 -0.27(18) . . . . ?
C16 C17 C18 C19 178.98(11) . . . . ?
C14 C13 C18 C17 1.47(17) . . . . ?
B1 C13 C18 C17 171.21(11) . . . . ?
C14 C13 C18 C19 -177.78(11) . . . . ?
B1 C13 C18 C19 -8.04(17) . . . . ?
